data_4303353
loop_
_publ_author_name
'Tsai, Ming-Che'
'Tsai, Fu-Te'
'Lu, Tsai-Te'
'Tsai, Ming-Li'
'Wei, Yin-Ching'
'Hsu, I-Jui'
'Lee, Jyh-Fu'
'Liaw, Wen-Feng'

_publ_section_title
;
 Relative Binding Affinity of Thiolate, Imidazolate, Phenoxide, and
 Nitrite Toward the {Fe(NO)2} Motif of Dinitrosyl Iron Complexes (DNICs):
 The Characteristic Pre-Edge Energy of {Fe(NO)2}9DNICs
;
_journal_coden_ASTM INOCAJ
_journal_issue 19
_journal_name_full 'Inorganic Chemistry'
_journal_page_first 9579
_journal_page_last 9591
_journal_paper_doi 10.1021/ic901675p
_journal_volume 48
_journal_year 2009
_chemical_formula_sum 'C36 H30 Fe N5 O6 P2'
_chemical_formula_weight 746.44
_space_group_IT_number 2
_symmetry_cell_setting triclinic
_symmetry_space_group_name_Hall '-P 1'
_symmetry_space_group_name_H-M 'P -1'
_atom_sites_solution_hydrogens geom
_atom_sites_solution_primary direct
_atom_sites_solution_secondary difmap
_audit_creation_method SHELXL-97
_cell_angle_alpha 79.6050(10)
_cell_angle_beta 87.3260(10)
_cell_angle_gamma 72.2490(10)
_cell_formula_units_Z 4
_cell_length_a 11.6133(3)
_cell_length_b 16.3956(4)
_cell_length_c 19.5741(4)
_cell_measurement_reflns_used 9924
_cell_measurement_temperature 296(2)
_cell_measurement_theta_max 25
_cell_measurement_theta_min 2.5
_cell_volume 3491.21(14)
_computing_cell_refinement 'Bruker APEX2'
_computing_data_collection 'Bruker APEX2'
_computing_data_reduction 'Bruker Saint'
_computing_molecular_graphics 'Bruker APEX2'
_computing_publication_material 'Bruker APEX2'
_computing_structure_refinement 'Shelxtl-97 (Sheldrick, 2008)'
_computing_structure_solution 'Shelxtl-97 (Sheldrick, 2008)'
_diffrn_ambient_temperature 296(2)
_diffrn_measured_fraction_theta_full 0.996
_diffrn_measured_fraction_theta_max 0.996
_diffrn_measurement_device_type 'CCD area detector'
_diffrn_measurement_method 'phi and omega scans'
_diffrn_radiation_monochromator graphite
_diffrn_radiation_source 'fine-focus sealed tube'
_diffrn_radiation_type MoK\a
_diffrn_radiation_wavelength 0.71073
_diffrn_reflns_av_R_equivalents 0.0359
_diffrn_reflns_av_sigmaI/netI 0.0413
_diffrn_reflns_limit_h_max 15
_diffrn_reflns_limit_h_min -15
_diffrn_reflns_limit_k_max 21
_diffrn_reflns_limit_k_min -21
_diffrn_reflns_limit_l_max 24
_diffrn_reflns_limit_l_min -26
_diffrn_reflns_number 64313
_diffrn_reflns_theta_full 28.34
_diffrn_reflns_theta_max 28.34
_diffrn_reflns_theta_min 1.06
_exptl_absorpt_coefficient_mu 0.577
_exptl_absorpt_correction_T_max 0.7457
_exptl_absorpt_correction_T_min 0.6910
_exptl_absorpt_correction_type empirical
_exptl_crystal_colour Black
_exptl_crystal_density_diffrn 1.420
_exptl_crystal_density_meas ?
_exptl_crystal_density_method .
_exptl_crystal_description Lump
_exptl_crystal_F_000 1540
_exptl_crystal_size_max 0.30
_exptl_crystal_size_mid 0.25
_exptl_crystal_size_min 0.25
_refine_diff_density_max 0.576
_refine_diff_density_min -0.484
_refine_diff_density_rms 0.063
_refine_ls_extinction_method none
_refine_ls_goodness_of_fit_ref 1.052
_refine_ls_hydrogen_treatment constr
_refine_ls_matrix_type full
_refine_ls_number_parameters 901
_refine_ls_number_reflns 17350
_refine_ls_number_restraints 0
_refine_ls_restrained_S_all 1.052
_refine_ls_R_factor_all 0.0554
_refine_ls_R_factor_gt 0.0378
_refine_ls_shift/su_max 0.001
_refine_ls_shift/su_mean 0.000
_refine_ls_structure_factor_coef Fsqd
_refine_ls_weighting_details 'calc w=1/[\s^2^(Fo^2^)+(0.0441P)^2^+0.9545P] where P=(Fo^2^+2Fc^2^)/3'
_refine_ls_weighting_scheme calc
_refine_ls_wR_factor_gt 0.0903
_refine_ls_wR_factor_ref 0.0983
_reflns_number_gt 13258
_reflns_number_total 17350
_reflns_threshold_expression >2sigma(I)
_cod_data_source_file ic901675p_si_003.cif
_cod_data_source_block 08dc31lt_0m
_cod_depositor_comments
;
The following automatic conversions were performed:
'_symmetry_cell_setting' value 'Triclinic' changed to 'triclinic'
according to '/home/saulius/struct/CIF-dictionaries/cif_core.dic'
dictionary named 'cif_core.dic' version 2.4.1 from 2010-06-29.

Automatic conversion script
Id: cif_fix_enum 1527 2010-12-29 10:47:43Z saulius 
;
_cod_database_code 4303353

loop_
_symmetry_equiv_pos_as_xyz
'x, y, z'
'-x, -y, -z'

loop_
_atom_site_label
_atom_site_type_symbol
_atom_site_fract_x
_atom_site_fract_y
_atom_site_fract_z
_atom_site_U_iso_or_equiv
_atom_site_adp_type
_atom_site_occupancy
_atom_site_symmetry_multiplicity
_atom_site_calc_flag
_atom_site_refinement_flags
_atom_site_disorder_assembly
_atom_site_disorder_group
Fe1 Fe 0.10730(2) 0.705812(19) 0.072197(13) 0.02353(7) Uani 1 1 d . . .
Fe2 Fe 0.84670(2) 0.279113(18) 0.424881(13) 0.02318(7) Uani 1 1 d . . .
N1 N 0.27423(12) 0.23813(9) 0.82175(7) 0.0159(3) Uani 1 1 d . . .
N2 N 0.26833(12) 0.20563(10) 0.32073(7) 0.0175(3) Uani 1 1 d . . .
N3 N 0.08011(13) 0.60933(11) 0.10096(8) 0.0252(3) Uani 1 1 d . . .
N4 N 0.12151(13) 0.75302(10) 0.14005(8) 0.0233(3) Uani 1 1 d . . .
N5 N 0.32845(14) 0.65100(11) 0.00960(9) 0.0268(4) Uani 1 1 d . . .
N6 N -0.05147(15) 0.85085(11) -0.01774(8) 0.0293(4) Uani 1 1 d . . .
N7 N 0.84577(14) 0.23624(11) 0.35216(8) 0.0257(3) Uani 1 1 d . . .
N8 N 0.89687(13) 0.36743(10) 0.41132(8) 0.0232(3) Uani 1 1 d . . .
N9 N 0.98369(15) 0.14511(11) 0.51936(9) 0.0298(4) Uani 1 1 d . . .
N10 N 0.63187(15) 0.37174(11) 0.48847(9) 0.0288(4) Uani 1 1 d . . .
O1 O 0.07067(14) 0.54708(9) 0.13814(8) 0.0384(4) Uani 1 1 d . . .
O2 O 0.12927(13) 0.76776(10) 0.19580(7) 0.0348(3) Uani 1 1 d . . .
O3 O 0.22742(11) 0.70821(9) -0.00689(7) 0.0306(3) Uani 1 1 d . . .
O4 O 0.33085(13) 0.61103(10) 0.06970(8) 0.0368(4) Uani 1 1 d . . .
O5 O -0.03639(12) 0.76995(9) 0.01053(7) 0.0296(3) Uani 1 1 d . . .
O6 O 0.02153(13) 0.88253(9) 0.00019(7) 0.0338(3) Uani 1 1 d . . .
O7 O 0.85527(13) 0.22148(10) 0.29560(7) 0.0363(3) Uani 1 1 d . . .
O8 O 0.92233(13) 0.43049(9) 0.38680(7) 0.0307(3) Uani 1 1 d . . .
O9 O 0.66717(12) 0.32819(9) 0.43780(7) 0.0285(3) Uani 1 1 d . . .
O10 O 0.71365(12) 0.37500(9) 0.52392(7) 0.0286(3) Uani 1 1 d . . .
O11 O 0.87127(12) 0.18825(9) 0.51569(7) 0.0319(3) Uani 1 1 d . . .
O12 O 1.04101(13) 0.17058(10) 0.46960(8) 0.0400(4) Uani 1 1 d . . .
P1 P 0.24416(4) 0.20382(3) 0.75597(2) 0.01361(9) Uani 1 1 d . . .
P2 P 0.38158(4) 0.27071(3) 0.84189(2) 0.01372(9) Uani 1 1 d . . .
P3 P 0.22541(4) 0.19074(3) 0.24965(2) 0.01425(9) Uani 1 1 d . . .
P4 P 0.37370(4) 0.23719(3) 0.34488(2) 0.01477(9) Uani 1 1 d . . .
C1 C 0.21223(14) 0.10198(11) 0.78292(8) 0.0160(3) Uani 1 1 d . . .
C2 C 0.16651(15) 0.08377(12) 0.84926(9) 0.0203(4) Uani 1 1 d . . .
H2 H 0.1579 0.1223 0.8800 0.024 Uiso 1 1 calc R . .
C3 C 0.13378(16) 0.00826(13) 0.86945(10) 0.0254(4) Uani 1 1 d . . .
H3 H 0.1039 -0.0040 0.9138 0.031 Uiso 1 1 calc R . .
C4 C 0.14586(16) -0.04878(13) 0.82340(11) 0.0283(4) Uani 1 1 d . . .
H4 H 0.1239 -0.0993 0.8370 0.034 Uiso 1 1 calc R . .
C5 C 0.19044(16) -0.03108(12) 0.75720(10) 0.0267(4) Uani 1 1 d . . .
H5 H 0.1978 -0.0695 0.7265 0.032 Uiso 1 1 calc R . .
C6 C 0.22413(15) 0.04406(12) 0.73682(9) 0.0210(4) Uani 1 1 d . . .
H6 H 0.2545 0.0558 0.6926 0.025 Uiso 1 1 calc R . .
C7 C 0.36496(14) 0.18746(11) 0.69447(8) 0.0155(3) Uani 1 1 d . . .
C8 C 0.47127(15) 0.12056(11) 0.71410(9) 0.0170(3) Uani 1 1 d . . .
H8 H 0.4743 0.0816 0.7554 0.020 Uiso 1 1 calc R . .
C9 C 0.57238(15) 0.11185(12) 0.67241(9) 0.0198(4) Uani 1 1 d . . .
H9 H 0.6431 0.0671 0.6856 0.024 Uiso 1 1 calc R . .
C10 C 0.56807(16) 0.17004(12) 0.61083(9) 0.0224(4) Uani 1 1 d . . .
H10 H 0.6362 0.1646 0.5830 0.027 Uiso 1 1 calc R . .
C11 C 0.46261(16) 0.23609(13) 0.59085(9) 0.0246(4) Uani 1 1 d . . .
H11 H 0.4599 0.2747 0.5494 0.029 Uiso 1 1 calc R . .
C12 C 0.36083(15) 0.24530(12) 0.63214(9) 0.0198(4) Uani 1 1 d . . .
H12 H 0.2900 0.2898 0.6184 0.024 Uiso 1 1 calc R . .
C13 C 0.10953(14) 0.27819(11) 0.71296(8) 0.0161(3) Uani 1 1 d . . .
C14 C 0.05256(15) 0.25467(12) 0.66169(9) 0.0203(4) Uani 1 1 d . . .
H14 H 0.0858 0.2008 0.6483 0.024 Uiso 1 1 calc R . .
C15 C -0.05309(16) 0.31138(13) 0.63093(9) 0.0241(4) Uani 1 1 d . . .
H15 H -0.0914 0.2954 0.5972 0.029 Uiso 1 1 calc R . .
C16 C -0.10221(16) 0.39195(13) 0.65015(10) 0.0270(4) Uani 1 1 d . . .
H16 H -0.1730 0.4302 0.6290 0.032 Uiso 1 1 calc R . .
C17 C -0.04648(17) 0.41586(13) 0.70068(11) 0.0291(4) Uani 1 1 d . . .
H17 H -0.0798 0.4701 0.7135 0.035 Uiso 1 1 calc R . .
C18 C 0.05926(15) 0.35894(12) 0.73245(9) 0.0219(4) Uani 1 1 d . . .
H18 H 0.0964 0.3749 0.7668 0.026 Uiso 1 1 calc R . .
C19 C 0.44167(15) 0.33171(11) 0.77117(8) 0.0166(3) Uani 1 1 d . . .
C20 C 0.55457(15) 0.29866(12) 0.74211(9) 0.0198(4) Uani 1 1 d . . .
H20 H 0.6052 0.2441 0.7611 0.024 Uiso 1 1 calc R . .
C21 C 0.59097(17) 0.34781(13) 0.68449(10) 0.0282(4) Uani 1 1 d . . .
H21 H 0.6661 0.3259 0.6649 0.034 Uiso 1 1 calc R . .
C22 C 0.51631(19) 0.42883(14) 0.65634(10) 0.0321(5) Uani 1 1 d . . .
H22 H 0.5412 0.4611 0.6177 0.038 Uiso 1 1 calc R . .
C23 C 0.4049(2) 0.46237(13) 0.68508(10) 0.0321(5) Uani 1 1 d . . .
H23 H 0.3551 0.5173 0.6661 0.038 Uiso 1 1 calc R . .
C24 C 0.36729(17) 0.41410(12) 0.74228(9) 0.0247(4) Uani 1 1 d . . .
H24 H 0.2921 0.4367 0.7616 0.030 Uiso 1 1 calc R . .
C25 C 0.32359(14) 0.34390(11) 0.90202(8) 0.0145(3) Uani 1 1 d . . .
C26 C 0.38848(15) 0.39777(11) 0.91653(8) 0.0173(3) Uani 1 1 d . . .
H26 H 0.4595 0.3986 0.8928 0.021 Uiso 1 1 calc R . .
C27 C 0.34747(16) 0.44991(12) 0.96608(9) 0.0212(4) Uani 1 1 d . . .
H27 H 0.3916 0.4850 0.9763 0.025 Uiso 1 1 calc R . .
C28 C 0.24001(17) 0.44996(12) 1.00067(9) 0.0232(4) Uani 1 1 d . . .
H28 H 0.2122 0.4855 1.0338 0.028 Uiso 1 1 calc R . .
C29 C 0.17450(16) 0.39755(12) 0.98607(9) 0.0230(4) Uani 1 1 d . . .
H29 H 0.1023 0.3983 1.0090 0.028 Uiso 1 1 calc R . .
C30 C 0.21613(15) 0.34355(12) 0.93717(9) 0.0191(4) Uani 1 1 d . . .
H30 H 0.1728 0.3075 0.9279 0.023 Uiso 1 1 calc R . .
C31 C 0.50444(14) 0.18177(11) 0.88401(8) 0.0158(3) Uani 1 1 d . . .
C32 C 0.61196(15) 0.19489(12) 0.90203(9) 0.0188(4) Uani 1 1 d . . .
H32 H 0.6209 0.2503 0.8921 0.023 Uiso 1 1 calc R . .
C33 C 0.70485(15) 0.12557(12) 0.93454(9) 0.0210(4) Uani 1 1 d . . .
H33 H 0.7758 0.1346 0.9468 0.025 Uiso 1 1 calc R . .
C34 C 0.69257(16) 0.04280(12) 0.94892(9) 0.0220(4) Uani 1 1 d . . .
H34 H 0.7559 -0.0038 0.9699 0.026 Uiso 1 1 calc R . .
C35 C 0.58586(16) 0.02923(12) 0.93207(9) 0.0214(4) Uani 1 1 d . . .
H35 H 0.5774 -0.0263 0.9422 0.026 Uiso 1 1 calc R . .
C36 C 0.49190(15) 0.09849(12) 0.90009(8) 0.0191(4) Uani 1 1 d . . .
H36 H 0.4202 0.0894 0.8893 0.023 Uiso 1 1 calc R . .
C37 C 0.18293(14) 0.09231(11) 0.26564(9) 0.0169(3) Uani 1 1 d . . .
C38 C 0.14249(15) 0.06531(12) 0.33158(9) 0.0223(4) Uani 1 1 d . . .
H38 H 0.1399 0.0971 0.3667 0.027 Uiso 1 1 calc R . .
C39 C 0.10628(16) -0.00893(13) 0.34449(11) 0.0287(4) Uani 1 1 d . . .
H39 H 0.0789 -0.0269 0.3884 0.034 Uiso 1 1 calc R . .
C40 C 0.11067(16) -0.05673(13) 0.29220(11) 0.0299(5) Uani 1 1 d . . .
H40 H 0.0869 -0.1069 0.3013 0.036 Uiso 1 1 calc R . .
C41 C 0.15017(16) -0.03023(13) 0.22675(11) 0.0274(4) Uani 1 1 d . . .
H41 H 0.1528 -0.0625 0.1919 0.033 Uiso 1 1 calc R . .
C42 C 0.18590(15) 0.04428(12) 0.21288(9) 0.0217(4) Uani 1 1 d . . .
H42 H 0.2118 0.0624 0.1687 0.026 Uiso 1 1 calc R . .
C43 C 0.33953(14) 0.18013(11) 0.18398(8) 0.0156(3) Uani 1 1 d . . .
C44 C 0.44125(15) 0.10743(11) 0.19511(9) 0.0183(3) Uani 1 1 d . . .
H44 H 0.4447 0.0638 0.2333 0.022 Uiso 1 1 calc R . .
C45 C 0.53743(15) 0.09957(12) 0.14967(9) 0.0201(4) Uani 1 1 d . . .
H45 H 0.6048 0.0505 0.1570 0.024 Uiso 1 1 calc R . .
C46 C 0.53284(16) 0.16503(13) 0.09322(9) 0.0242(4) Uani 1 1 d . . .
H46 H 0.5974 0.1600 0.0627 0.029 Uiso 1 1 calc R . .
C47 C 0.43272(17) 0.23776(13) 0.08216(10) 0.0292(5) Uani 1 1 d . . .
H47 H 0.4306 0.2819 0.0445 0.035 Uiso 1 1 calc R . .
C48 C 0.33519(16) 0.24532(13) 0.12697(9) 0.0238(4) Uani 1 1 d . . .
H48 H 0.2672 0.2939 0.1189 0.029 Uiso 1 1 calc R . .
C49 C 0.09361(14) 0.27731(11) 0.21589(8) 0.0161(3) Uani 1 1 d . . .
C50 C 0.03584(16) 0.27382(13) 0.15585(9) 0.0229(4) Uani 1 1 d . . .
H50 H 0.0675 0.2277 0.1321 0.028 Uiso 1 1 calc R . .
C51 C -0.06840(16) 0.33903(13) 0.13196(9) 0.0261(4) Uani 1 1 d . . .
H51 H -0.1071 0.3368 0.0921 0.031 Uiso 1 1 calc R . .
C52 C -0.11538(16) 0.40782(13) 0.16740(9) 0.0250(4) Uani 1 1 d . . .
H52 H -0.1853 0.4518 0.1511 0.030 Uiso 1 1 calc R . .
C53 C -0.05871(16) 0.41138(12) 0.22686(9) 0.0233(4) Uani 1 1 d . . .
H53 H -0.0906 0.4576 0.2504 0.028 Uiso 1 1 calc R . .
C54 C 0.04596(15) 0.34590(11) 0.25151(9) 0.0185(4) Uani 1 1 d . . .
H54 H 0.0838 0.3481 0.2917 0.022 Uiso 1 1 calc R . .
C55 C 0.49338(14) 0.14572(11) 0.38660(8) 0.0161(3) Uani 1 1 d . . .
C56 C 0.48584(15) 0.06167(12) 0.39205(8) 0.0192(4) Uani 1 1 d . . .
H56 H 0.4185 0.0529 0.3743 0.023 Uiso 1 1 calc R . .
C57 C 0.57829(16) -0.00920(12) 0.42379(9) 0.0223(4) Uani 1 1 d . . .
H57 H 0.5725 -0.0652 0.4273 0.027 Uiso 1 1 calc R . .
C58 C 0.67923(16) 0.00337(12) 0.45022(9) 0.0231(4) Uani 1 1 d . . .
H58 H 0.7416 -0.0441 0.4710 0.028 Uiso 1 1 calc R . .
C59 C 0.68664(16) 0.08707(13) 0.44544(10) 0.0259(4) Uani 1 1 d . . .
H59 H 0.7540 0.0956 0.4634 0.031 Uiso 1 1 calc R . .
C60 C 0.59471(16) 0.15788(12) 0.41425(9) 0.0221(4) Uani 1 1 d . . .
H60 H 0.6002 0.2138 0.4116 0.026 Uiso 1 1 calc R . .
C61 C 0.31163(15) 0.30859(11) 0.40609(8) 0.0170(3) Uani 1 1 d . . .
C62 C 0.36889(16) 0.36720(11) 0.41982(9) 0.0214(4) Uani 1 1 d . . .
H62 H 0.4405 0.3697 0.3975 0.026 Uiso 1 1 calc R . .
C63 C 0.31873(18) 0.42185(12) 0.46702(9) 0.0258(4) Uani 1 1 d . . .
H63 H 0.3570 0.4609 0.4765 0.031 Uiso 1 1 calc R . .
C64 C 0.21153(18) 0.41837(13) 0.50018(9) 0.0276(4) Uani 1 1 d . . .
H64 H 0.1773 0.4557 0.5312 0.033 Uiso 1 1 calc R . .
C65 C 0.15593(17) 0.35955(14) 0.48702(9) 0.0284(4) Uani 1 1 d . . .
H65 H 0.0847 0.3570 0.5097 0.034 Uiso 1 1 calc R . .
C66 C 0.20506(16) 0.30421(13) 0.44028(9) 0.0239(4) Uani 1 1 d . . .
H66 H 0.1673 0.2645 0.4318 0.029 Uiso 1 1 calc R . .
C67 C 0.43862(15) 0.29841(12) 0.27684(9) 0.0187(4) Uani 1 1 d . . .
C68 C 0.36863(18) 0.38267(13) 0.24858(10) 0.0270(4) Uani 1 1 d . . .
H68 H 0.2934 0.4068 0.2672 0.032 Uiso 1 1 calc R . .
C69 C 0.4111(2) 0.43026(14) 0.19294(11) 0.0387(5) Uani 1 1 d . . .
H69 H 0.3644 0.4862 0.1740 0.046 Uiso 1 1 calc R . .
C70 C 0.5232(2) 0.39406(15) 0.16579(11) 0.0419(6) Uani 1 1 d . . .
H70 H 0.5517 0.4260 0.1284 0.050 Uiso 1 1 calc R . .
C71 C 0.5933(2) 0.31147(16) 0.19322(11) 0.0375(5) Uani 1 1 d . . .
H71 H 0.6686 0.2880 0.1744 0.045 Uiso 1 1 calc R . .
C72 C 0.55147(17) 0.26307(13) 0.24902(9) 0.0247(4) Uani 1 1 d . . .
H72 H 0.5988 0.2072 0.2677 0.030 Uiso 1 1 calc R . .

loop_
_atom_site_aniso_label
_atom_site_aniso_U_11
_atom_site_aniso_U_22
_atom_site_aniso_U_33
_atom_site_aniso_U_23
_atom_site_aniso_U_13
_atom_site_aniso_U_12
Fe1 0.02582(14) 0.02905(16) 0.01995(13) -0.00465(11) 0.00115(10) -0.01437(12)
Fe2 0.02786(15) 0.02548(15) 0.01961(13) -0.00288(11) -0.00107(10) -0.01344(12)
N1 0.0137(7) 0.0195(8) 0.0153(7) -0.0026(6) -0.0002(5) -0.0065(6)
N2 0.0157(7) 0.0232(8) 0.0138(7) -0.0017(6) -0.0018(5) -0.0068(6)
N3 0.0205(8) 0.0260(9) 0.0292(8) -0.0075(7) 0.0051(6) -0.0063(7)
N4 0.0218(8) 0.0258(9) 0.0238(8) -0.0041(7) 0.0021(6) -0.0099(7)
N5 0.0201(8) 0.0301(9) 0.0327(9) -0.0116(7) 0.0017(7) -0.0080(7)
N6 0.0262(8) 0.0321(10) 0.0278(9) -0.0017(7) -0.0003(7) -0.0079(8)
N7 0.0249(8) 0.0283(9) 0.0263(8) -0.0063(7) 0.0001(6) -0.0106(7)
N8 0.0204(8) 0.0267(9) 0.0225(8) -0.0057(7) 0.0001(6) -0.0063(7)
N9 0.0308(9) 0.0266(9) 0.0312(9) -0.0003(7) -0.0006(7) -0.0101(8)
N10 0.0295(9) 0.0298(10) 0.0296(9) -0.0074(7) 0.0020(7) -0.0116(7)
O1 0.0463(9) 0.0259(8) 0.0398(9) -0.0006(7) 0.0113(7) -0.0107(7)
O2 0.0426(9) 0.0439(9) 0.0248(7) -0.0112(7) 0.0037(6) -0.0209(7)
O3 0.0192(7) 0.0336(8) 0.0365(8) -0.0051(6) -0.0033(6) -0.0045(6)
O4 0.0328(8) 0.0431(9) 0.0373(8) 0.0044(7) -0.0062(6) -0.0209(7)
O5 0.0308(7) 0.0315(8) 0.0291(7) 0.0022(6) -0.0051(6) -0.0164(6)
O6 0.0372(8) 0.0288(8) 0.0377(8) -0.0005(6) -0.0056(6) -0.0156(7)
O7 0.0407(8) 0.0469(10) 0.0288(8) -0.0162(7) 0.0050(6) -0.0197(7)
O8 0.0371(8) 0.0268(8) 0.0321(8) -0.0060(6) 0.0060(6) -0.0160(7)
O9 0.0280(7) 0.0348(8) 0.0285(7) -0.0123(6) 0.0013(6) -0.0141(6)
O10 0.0304(7) 0.0317(8) 0.0269(7) -0.0090(6) -0.0015(6) -0.0117(6)
O11 0.0280(7) 0.0334(8) 0.0298(7) -0.0026(6) -0.0007(6) -0.0040(6)
O12 0.0385(8) 0.0483(10) 0.0368(8) -0.0013(7) 0.0074(7) -0.0227(8)
P1 0.01227(19) 0.0150(2) 0.01285(19) -0.00140(16) -0.00162(15) -0.00338(16)
P2 0.01253(19) 0.0156(2) 0.01307(19) -0.00169(16) -0.00045(15) -0.00475(17)
P3 0.01279(19) 0.0163(2) 0.01242(19) -0.00141(16) -0.00134(15) -0.00303(17)
P4 0.0142(2) 0.0166(2) 0.01310(19) -0.00110(16) -0.00123(15) -0.00460(17)
C1 0.0125(7) 0.0162(9) 0.0179(8) -0.0006(7) -0.0029(6) -0.0030(7)
C2 0.0158(8) 0.0219(9) 0.0209(9) -0.0008(7) -0.0002(6) -0.0040(7)
C3 0.0166(8) 0.0268(10) 0.0289(10) 0.0051(8) 0.0002(7) -0.0064(8)
C4 0.0200(9) 0.0204(10) 0.0445(12) 0.0028(9) -0.0040(8) -0.0104(8)
C5 0.0229(9) 0.0209(10) 0.0375(11) -0.0080(8) -0.0060(8) -0.0058(8)
C6 0.0191(8) 0.0208(9) 0.0225(9) -0.0038(7) -0.0038(7) -0.0043(7)
C7 0.0156(8) 0.0161(9) 0.0147(8) -0.0028(7) -0.0012(6) -0.0043(7)
C8 0.0181(8) 0.0156(9) 0.0163(8) -0.0010(7) -0.0011(6) -0.0046(7)
C9 0.0149(8) 0.0194(9) 0.0244(9) -0.0065(7) -0.0004(7) -0.0023(7)
C10 0.0187(8) 0.0290(10) 0.0200(9) -0.0070(8) 0.0042(7) -0.0070(8)
C11 0.0274(10) 0.0278(10) 0.0156(8) 0.0022(7) 0.0008(7) -0.0076(8)
C12 0.0180(8) 0.0225(10) 0.0153(8) 0.0014(7) -0.0034(6) -0.0030(7)
C13 0.0128(8) 0.0185(9) 0.0162(8) 0.0002(7) -0.0011(6) -0.0052(7)
C14 0.0179(8) 0.0225(10) 0.0198(8) -0.0041(7) -0.0018(7) -0.0045(7)
C15 0.0188(9) 0.0336(11) 0.0186(9) -0.0010(8) -0.0045(7) -0.0073(8)
C16 0.0165(9) 0.0281(11) 0.0293(10) 0.0066(8) -0.0064(7) -0.0020(8)
C17 0.0216(9) 0.0204(10) 0.0408(11) -0.0032(9) -0.0049(8) -0.0002(8)
C18 0.0178(8) 0.0211(10) 0.0270(9) -0.0040(8) -0.0030(7) -0.0058(7)
C19 0.0186(8) 0.0190(9) 0.0142(8) -0.0023(7) -0.0002(6) -0.0089(7)
C20 0.0184(8) 0.0234(10) 0.0196(8) -0.0047(7) 0.0026(7) -0.0090(7)
C21 0.0269(10) 0.0357(12) 0.0260(10) -0.0085(9) 0.0099(8) -0.0152(9)
C22 0.0452(12) 0.0303(12) 0.0238(10) 0.0012(9) 0.0090(9) -0.0207(10)
C23 0.0422(12) 0.0234(11) 0.0247(10) 0.0055(8) 0.0014(8) -0.0070(9)
C24 0.0240(9) 0.0256(10) 0.0211(9) -0.0016(8) 0.0015(7) -0.0040(8)
C25 0.0145(8) 0.0134(8) 0.0132(7) -0.0003(6) -0.0025(6) -0.0015(6)
C26 0.0170(8) 0.0183(9) 0.0160(8) -0.0002(7) -0.0016(6) -0.0057(7)
C27 0.0260(9) 0.0180(9) 0.0199(9) -0.0023(7) -0.0044(7) -0.0069(8)
C28 0.0297(10) 0.0202(10) 0.0160(8) -0.0051(7) 0.0004(7) -0.0011(8)
C29 0.0180(8) 0.0263(10) 0.0202(9) -0.0019(8) 0.0035(7) -0.0015(8)
C30 0.0167(8) 0.0223(9) 0.0183(8) -0.0020(7) -0.0010(6) -0.0067(7)
C31 0.0156(8) 0.0187(9) 0.0124(7) -0.0027(7) 0.0002(6) -0.0039(7)
C32 0.0176(8) 0.0196(9) 0.0197(8) -0.0031(7) -0.0013(6) -0.0062(7)
C33 0.0151(8) 0.0256(10) 0.0219(9) -0.0035(8) -0.0035(7) -0.0052(7)
C34 0.0207(9) 0.0223(10) 0.0179(8) -0.0020(7) -0.0036(7) 0.0009(7)
C35 0.0260(9) 0.0184(9) 0.0188(8) 0.0002(7) -0.0027(7) -0.0067(8)
C36 0.0193(8) 0.0231(10) 0.0161(8) -0.0019(7) -0.0019(6) -0.0088(7)
C37 0.0131(8) 0.0158(9) 0.0203(8) -0.0008(7) -0.0012(6) -0.0035(7)
C38 0.0184(8) 0.0223(10) 0.0232(9) -0.0003(7) 0.0018(7) -0.0041(7)
C39 0.0199(9) 0.0268(11) 0.0346(11) 0.0047(9) 0.0050(8) -0.0066(8)
C40 0.0201(9) 0.0221(10) 0.0487(13) 0.0003(9) -0.0019(8) -0.0114(8)
C41 0.0222(9) 0.0238(10) 0.0381(11) -0.0078(9) -0.0057(8) -0.0074(8)
C42 0.0192(8) 0.0234(10) 0.0222(9) -0.0030(7) -0.0029(7) -0.0062(7)
C43 0.0161(8) 0.0171(9) 0.0138(8) -0.0035(6) 0.0001(6) -0.0048(7)
C44 0.0183(8) 0.0162(9) 0.0197(8) -0.0006(7) -0.0012(6) -0.0052(7)
C45 0.0162(8) 0.0191(9) 0.0237(9) -0.0062(7) 0.0003(7) -0.0021(7)
C46 0.0210(9) 0.0314(11) 0.0187(9) -0.0052(8) 0.0058(7) -0.0059(8)
C47 0.0287(10) 0.0303(11) 0.0189(9) 0.0071(8) 0.0041(7) -0.0016(9)
C48 0.0211(9) 0.0243(10) 0.0171(8) 0.0039(7) 0.0003(7) 0.0019(8)
C49 0.0137(8) 0.0178(9) 0.0150(8) -0.0003(7) -0.0002(6) -0.0037(7)
C50 0.0215(9) 0.0264(10) 0.0181(8) -0.0061(7) -0.0031(7) -0.0015(8)
C51 0.0225(9) 0.0325(11) 0.0198(9) -0.0023(8) -0.0079(7) -0.0035(8)
C52 0.0186(9) 0.0247(10) 0.0241(9) 0.0027(8) -0.0053(7) 0.0015(8)
C53 0.0223(9) 0.0190(9) 0.0251(9) -0.0036(7) -0.0013(7) -0.0013(7)
C54 0.0179(8) 0.0194(9) 0.0177(8) -0.0023(7) -0.0015(6) -0.0053(7)
C55 0.0152(8) 0.0188(9) 0.0137(8) -0.0022(7) -0.0008(6) -0.0046(7)
C56 0.0193(8) 0.0228(9) 0.0155(8) -0.0026(7) -0.0025(6) -0.0065(7)
C57 0.0267(9) 0.0179(9) 0.0206(9) -0.0013(7) -0.0030(7) -0.0052(8)
C58 0.0204(9) 0.0231(10) 0.0207(9) -0.0017(7) -0.0042(7) 0.0005(8)
C59 0.0190(9) 0.0279(11) 0.0299(10) -0.0047(8) -0.0070(7) -0.0049(8)
C60 0.0200(9) 0.0191(9) 0.0284(9) -0.0042(8) -0.0051(7) -0.0070(7)
C61 0.0176(8) 0.0173(9) 0.0138(8) -0.0011(7) -0.0023(6) -0.0026(7)
C62 0.0228(9) 0.0182(9) 0.0209(9) -0.0007(7) -0.0028(7) -0.0041(7)
C63 0.0359(11) 0.0158(9) 0.0229(9) -0.0031(7) -0.0049(8) -0.0033(8)
C64 0.0336(10) 0.0237(10) 0.0170(9) -0.0038(8) -0.0026(7) 0.0042(8)
C65 0.0229(9) 0.0396(12) 0.0180(9) -0.0045(8) 0.0014(7) -0.0028(9)
C66 0.0207(9) 0.0331(11) 0.0189(9) -0.0041(8) -0.0011(7) -0.0096(8)
C67 0.0206(8) 0.0213(9) 0.0159(8) -0.0011(7) -0.0002(6) -0.0096(7)
C68 0.0318(10) 0.0228(10) 0.0233(9) 0.0008(8) 0.0012(8) -0.0067(8)
C69 0.0593(15) 0.0260(11) 0.0286(11) 0.0062(9) 0.0019(10) -0.0161(11)
C70 0.0594(15) 0.0412(14) 0.0306(11) 0.0031(10) 0.0103(10) -0.0300(12)
C71 0.0372(12) 0.0483(14) 0.0337(11) -0.0088(10) 0.0143(9) -0.0237(11)
C72 0.0250(9) 0.0269(10) 0.0237(9) -0.0043(8) 0.0033(7) -0.0104(8)

loop_
_atom_type_symbol
_atom_type_description
_atom_type_scat_dispersion_real
_atom_type_scat_dispersion_imag
_atom_type_scat_source
C C 0.0033 0.0016 'International Tables Vol C Tables 4.2.6.8 and 6.1.1.4'
H H 0.0000 0.0000 'International Tables Vol C Tables 4.2.6.8 and 6.1.1.4'
N N 0.0061 0.0033 'International Tables Vol C Tables 4.2.6.8 and 6.1.1.4'
O O 0.0106 0.0060 'International Tables Vol C Tables 4.2.6.8 and 6.1.1.4'
P P 0.1023 0.0942 'International Tables Vol C Tables 4.2.6.8 and 6.1.1.4'
Fe Fe 0.3463 0.8444 'International Tables Vol C Tables 4.2.6.8 and 6.1.1.4'

loop_
_geom_angle_atom_site_label_1
_geom_angle_atom_site_label_2
_geom_angle_atom_site_label_3
_geom_angle
_geom_angle_site_symmetry_1
_geom_angle_site_symmetry_3
_geom_angle_publ_flag
N4 Fe1 N3 110.34(8) . . ?
N4 Fe1 O5 115.08(7) . . ?
N3 Fe1 O5 101.66(7) . . ?
N4 Fe1 O3 117.59(6) . . ?
N3 Fe1 O3 116.51(6) . . ?
O5 Fe1 O3 93.53(5) . . ?
N8 Fe2 N7 113.61(7) . . ?
N8 Fe2 O9 104.15(6) . . ?
N7 Fe2 O9 99.40(6) . . ?
N8 Fe2 O11 125.17(7) . . ?
N7 Fe2 O11 113.52(7) . . ?
O9 Fe2 O11 94.21(5) . . ?
P1 N1 P2 134.25(9) . . ?
P3 N2 P4 135.95(9) . . ?
O1 N3 Fe1 161.08(15) . . ?
O2 N4 Fe1 164.30(15) . . ?
O4 N5 O3 112.94(15) . . ?
O6 N6 O5 115.00(16) . . ?
O7 N7 Fe2 164.98(15) . . ?
O8 N8 Fe2 164.68(14) . . ?
O12 N9 O11 112.26(16) . . ?
O10 N10 O9 114.75(15) . . ?
N5 O3 Fe1 110.70(11) . . ?
N6 O5 Fe1 119.46(11) . . ?
N10 O9 Fe2 117.19(11) . . ?
N9 O11 Fe2 106.71(11) . . ?
N1 P1 C7 113.13(7) . . ?
N1 P1 C13 110.35(8) . . ?
C7 P1 C13 108.99(7) . . ?
N1 P1 C1 110.02(8) . . ?
C7 P1 C1 108.00(8) . . ?
C13 P1 C1 106.07(8) . . ?
N1 P2 C25 107.69(7) . . ?
N1 P2 C19 115.32(7) . . ?
C25 P2 C19 105.34(8) . . ?
N1 P2 C31 111.58(8) . . ?
C25 P2 C31 107.96(7) . . ?
C19 P2 C31 108.54(8) . . ?
N2 P3 C43 113.72(8) . . ?
N2 P3 C49 111.06(8) . . ?
C43 P3 C49 108.62(7) . . ?
N2 P3 C37 108.48(8) . . ?
C43 P3 C37 107.82(8) . . ?
C49 P3 C37 106.87(8) . . ?
N2 P4 C67 115.03(8) . . ?
N2 P4 C61 107.91(8) . . ?
C67 P4 C61 106.02(8) . . ?
N2 P4 C55 110.41(8) . . ?
C67 P4 C55 108.25(8) . . ?
C61 P4 C55 109.01(8) . . ?
C2 C1 C6 119.60(16) . . ?
C2 C1 P1 119.25(13) . . ?
C6 C1 P1 120.99(13) . . ?
C3 C2 C1 120.19(17) . . ?
C3 C2 H2 119.9 . . ?
C1 C2 H2 119.9 . . ?
C4 C3 C2 119.82(17) . . ?
C4 C3 H3 120.1 . . ?
C2 C3 H3 120.1 . . ?
C3 C4 C5 120.48(18) . . ?
C3 C4 H4 119.8 . . ?
C5 C4 H4 119.8 . . ?
C4 C5 C6 120.00(18) . . ?
C4 C5 H5 120.0 . . ?
C6 C5 H5 120.0 . . ?
C5 C6 C1 119.91(17) . . ?
C5 C6 H6 120.0 . . ?
C1 C6 H6 120.0 . . ?
C8 C7 C12 119.53(15) . . ?
C8 C7 P1 117.89(12) . . ?
C12 C7 P1 122.12(13) . . ?
C9 C8 C7 120.27(16) . . ?
C9 C8 H8 119.9 . . ?
C7 C8 H8 119.9 . . ?
C8 C9 C10 119.94(16) . . ?
C8 C9 H9 120.0 . . ?
C10 C9 H9 120.0 . . ?
C11 C10 C9 120.04(16) . . ?
C11 C10 H10 120.0 . . ?
C9 C10 H10 120.0 . . ?
C10 C11 C12 120.48(17) . . ?
C10 C11 H11 119.8 . . ?
C12 C11 H11 119.8 . . ?
C11 C12 C7 119.74(16) . . ?
C11 C12 H12 120.1 . . ?
C7 C12 H12 120.1 . . ?
C18 C13 C14 119.53(16) . . ?
C18 C13 P1 119.67(13) . . ?
C14 C13 P1 120.77(13) . . ?
C15 C14 C13 120.01(17) . . ?
C15 C14 H14 120.0 . . ?
C13 C14 H14 120.0 . . ?
C14 C15 C16 120.20(17) . . ?
C14 C15 H15 119.9 . . ?
C16 C15 H15 119.9 . . ?
C17 C16 C15 120.22(17) . . ?
C17 C16 H16 119.9 . . ?
C15 C16 H16 119.9 . . ?
C16 C17 C18 120.04(18) . . ?
C16 C17 H17 120.0 . . ?
C18 C17 H17 120.0 . . ?
C17 C18 C13 119.99(17) . . ?
C17 C18 H18 120.0 . . ?
C13 C18 H18 120.0 . . ?
C20 C19 C24 119.39(16) . . ?
C20 C19 P2 123.20(13) . . ?
C24 C19 P2 117.31(13) . . ?
C21 C20 C19 119.62(17) . . ?
C21 C20 H20 120.2 . . ?
C19 C20 H20 120.2 . . ?
C22 C21 C20 120.33(17) . . ?
C22 C21 H21 119.8 . . ?
C20 C21 H21 119.8 . . ?
C21 C22 C23 120.47(18) . . ?
C21 C22 H22 119.8 . . ?
C23 C22 H22 119.8 . . ?
C22 C23 C24 119.85(19) . . ?
C22 C23 H23 120.1 . . ?
C24 C23 H23 120.1 . . ?
C23 C24 C19 120.35(17) . . ?
C23 C24 H24 119.8 . . ?
C19 C24 H24 119.8 . . ?
C26 C25 C30 119.86(15) . . ?
C26 C25 P2 120.29(12) . . ?
C30 C25 P2 119.77(13) . . ?
C27 C26 C25 120.11(16) . . ?
C27 C26 H26 119.9 . . ?
C25 C26 H26 119.9 . . ?
C26 C27 C28 119.95(17) . . ?
C26 C27 H27 120.0 . . ?
C28 C27 H27 120.0 . . ?
C29 C28 C27 120.31(16) . . ?
C29 C28 H28 119.8 . . ?
C27 C28 H28 119.8 . . ?
C28 C29 C30 120.22(16) . . ?
C28 C29 H29 119.9 . . ?
C30 C29 H29 119.9 . . ?
C29 C30 C25 119.54(16) . . ?
C29 C30 H30 120.2 . . ?
C25 C30 H30 120.2 . . ?
C36 C31 C32 119.17(15) . . ?
C36 C31 P2 119.62(13) . . ?
C32 C31 P2 121.20(13) . . ?
C33 C32 C31 120.10(17) . . ?
C33 C32 H32 120.0 . . ?
C31 C32 H32 120.0 . . ?
C32 C33 C34 120.30(17) . . ?
C32 C33 H33 119.9 . . ?
C34 C33 H33 119.9 . . ?
C33 C34 C35 120.09(16) . . ?
C33 C34 H34 120.0 . . ?
C35 C34 H34 120.0 . . ?
C36 C35 C34 119.96(17) . . ?
C36 C35 H35 120.0 . . ?
C34 C35 H35 120.0 . . ?
C35 C36 C31 120.35(16) . . ?
C35 C36 H36 119.8 . . ?
C31 C36 H36 119.8 . . ?
C38 C37 C42 119.72(17) . . ?
C38 C37 P3 118.84(14) . . ?
C42 C37 P3 121.41(13) . . ?
C39 C38 C37 119.80(18) . . ?
C39 C38 H38 120.1 . . ?
C37 C38 H38 120.1 . . ?
C38 C39 C40 120.19(18) . . ?
C38 C39 H39 119.9 . . ?
C40 C39 H39 119.9 . . ?
C41 C40 C39 120.33(18) . . ?
C41 C40 H40 119.8 . . ?
C39 C40 H40 119.8 . . ?
C40 C41 C42 120.16(18) . . ?
C40 C41 H41 119.9 . . ?
C42 C41 H41 119.9 . . ?
C41 C42 C37 119.80(17) . . ?
C41 C42 H42 120.1 . . ?
C37 C42 H42 120.1 . . ?
C48 C43 C44 119.54(15) . . ?
C48 C43 P3 122.42(13) . . ?
C44 C43 P3 117.71(13) . . ?
C45 C44 C43 120.44(16) . . ?
C45 C44 H44 119.8 . . ?
C43 C44 H44 119.8 . . ?
C44 C45 C46 119.72(16) . . ?
C44 C45 H45 120.1 . . ?
C46 C45 H45 120.1 . . ?
C47 C46 C45 120.21(16) . . ?
C47 C46 H46 119.9 . . ?
C45 C46 H46 119.9 . . ?
C46 C47 C48 120.29(17) . . ?
C46 C47 H47 119.9 . . ?
C48 C47 H47 119.9 . . ?
C47 C48 C43 119.79(17) . . ?
C47 C48 H48 120.1 . . ?
C43 C48 H48 120.1 . . ?
C54 C49 C50 120.00(15) . . ?
C54 C49 P3 119.58(13) . . ?
C50 C49 P3 120.35(13) . . ?
C51 C50 C49 119.85(17) . . ?
C51 C50 H50 120.1 . . ?
C49 C50 H50 120.1 . . ?
C50 C51 C52 120.03(17) . . ?
C50 C51 H51 120.0 . . ?
C52 C51 H51 120.0 . . ?
C53 C52 C51 120.28(17) . . ?
C53 C52 H52 119.9 . . ?
C51 C52 H52 119.9 . . ?
C52 C53 C54 120.15(17) . . ?
C52 C53 H53 119.9 . . ?
C54 C53 H53 119.9 . . ?
C49 C54 C53 119.68(16) . . ?
C49 C54 H54 120.2 . . ?
C53 C54 H54 120.2 . . ?
C56 C55 C60 119.08(16) . . ?
C56 C55 P4 120.18(13) . . ?
C60 C55 P4 120.74(13) . . ?
C57 C56 C55 120.43(16) . . ?
C57 C56 H56 119.8 . . ?
C55 C56 H56 119.8 . . ?
C58 C57 C56 120.11(17) . . ?
C58 C57 H57 119.9 . . ?
C56 C57 H57 119.9 . . ?
C59 C58 C57 119.66(17) . . ?
C59 C58 H58 120.2 . . ?
C57 C58 H58 120.2 . . ?
C60 C59 C58 120.53(17) . . ?
C60 C59 H59 119.7 . . ?
C58 C59 H59 119.7 . . ?
C59 C60 C55 120.20(17) . . ?
C59 C60 H60 119.9 . . ?
C55 C60 H60 119.9 . . ?
C62 C61 C66 120.03(16) . . ?
C62 C61 P4 120.91(13) . . ?
C66 C61 P4 119.05(14) . . ?
C63 C62 C61 119.73(17) . . ?
C63 C62 H62 120.1 . . ?
C61 C62 H62 120.1 . . ?
C62 C63 C64 120.14(18) . . ?
C62 C63 H63 119.9 . . ?
C64 C63 H63 119.9 . . ?
C65 C64 C63 119.91(17) . . ?
C65 C64 H64 120.0 . . ?
C63 C64 H64 120.0 . . ?
C64 C65 C66 120.71(18) . . ?
C64 C65 H65 119.6 . . ?
C66 C65 H65 119.6 . . ?
C65 C66 C61 119.46(18) . . ?
C65 C66 H66 120.3 . . ?
C61 C66 H66 120.3 . . ?
C72 C67 C68 119.56(16) . . ?
C72 C67 P4 122.39(14) . . ?
C68 C67 P4 117.92(13) . . ?
C69 C68 C67 120.18(19) . . ?
C69 C68 H68 119.9 . . ?
C67 C68 H68 119.9 . . ?
C70 C69 C68 119.5(2) . . ?
C70 C69 H69 120.2 . . ?
C68 C69 H69 120.2 . . ?
C71 C70 C69 120.98(19) . . ?
C71 C70 H70 119.5 . . ?
C69 C70 H70 119.5 . . ?
C70 C71 C72 120.0(2) . . ?
C70 C71 H71 120.0 . . ?
C72 C71 H71 120.0 . . ?
C71 C72 C67 119.78(19) . . ?
C71 C72 H72 120.1 . . ?
C67 C72 H72 120.1 . . ?

loop_
_geom_bond_atom_site_label_1
_geom_bond_atom_site_label_2
_geom_bond_distance
_geom_bond_site_symmetry_2
_geom_bond_publ_flag
Fe1 N4 1.6911(16) . ?
Fe1 N3 1.6987(17) . ?
Fe1 O5 2.0017(13) . ?
Fe1 O3 2.0382(14) . ?
Fe2 N8 1.6934(16) . ?
Fe2 N7 1.6993(16) . ?
Fe2 O9 2.0148(13) . ?
Fe2 O11 2.0720(14) . ?
N1 P1 1.5874(14) . ?
N1 P2 1.5883(14) . ?
N2 P3 1.5827(14) . ?
N2 P4 1.5866(15) . ?
N3 O1 1.173(2) . ?
N4 O2 1.1726(19) . ?
N5 O4 1.236(2) . ?
N5 O3 1.271(2) . ?
N6 O6 1.214(2) . ?
N6 O5 1.303(2) . ?
N7 O7 1.169(2) . ?
N8 O8 1.175(2) . ?
N9 O12 1.236(2) . ?
N9 O11 1.280(2) . ?
N10 O10 1.222(2) . ?
N10 O9 1.304(2) . ?
P1 C7 1.7940(16) . ?
P1 C13 1.7971(16) . ?
P1 C1 1.8015(18) . ?
P2 C25 1.7949(17) . ?
P2 C19 1.7997(17) . ?
P2 C31 1.8025(17) . ?
P3 C43 1.7945(16) . ?
P3 C49 1.7959(17) . ?
P3 C37 1.7986(18) . ?
P4 C67 1.7985(17) . ?
P4 C61 1.7990(17) . ?
P4 C55 1.8002(17) . ?
C1 C2 1.396(2) . ?
C1 C6 1.397(2) . ?
C2 C3 1.389(3) . ?
C2 H2 0.9300 . ?
C3 C4 1.385(3) . ?
C3 H3 0.9300 . ?
C4 C5 1.387(3) . ?
C4 H4 0.9300 . ?
C5 C6 1.390(3) . ?
C5 H5 0.9300 . ?
C6 H6 0.9300 . ?
C7 C8 1.393(2) . ?
C7 C12 1.397(2) . ?
C8 C9 1.384(2) . ?
C8 H8 0.9300 . ?
C9 C10 1.388(2) . ?
C9 H9 0.9300 . ?
C10 C11 1.382(3) . ?
C10 H10 0.9300 . ?
C11 C12 1.385(2) . ?
C11 H11 0.9300 . ?
C12 H12 0.9300 . ?
C13 C18 1.389(2) . ?
C13 C14 1.397(2) . ?
C14 C15 1.380(2) . ?
C14 H14 0.9300 . ?
C15 C16 1.383(3) . ?
C15 H15 0.9300 . ?
C16 C17 1.380(3) . ?
C16 H16 0.9300 . ?
C17 C18 1.389(2) . ?
C17 H17 0.9300 . ?
C18 H18 0.9300 . ?
C19 C20 1.394(2) . ?
C19 C24 1.396(2) . ?
C20 C21 1.391(2) . ?
C20 H20 0.9300 . ?
C21 C22 1.378(3) . ?
C21 H21 0.9300 . ?
C22 C23 1.380(3) . ?
C22 H22 0.9300 . ?
C23 C24 1.384(3) . ?
C23 H23 0.9300 . ?
C24 H24 0.9300 . ?
C25 C26 1.395(2) . ?
C25 C30 1.398(2) . ?
C26 C27 1.381(2) . ?
C26 H26 0.9300 . ?
C27 C28 1.392(2) . ?
C27 H27 0.9300 . ?
C28 C29 1.381(3) . ?
C28 H28 0.9300 . ?
C29 C30 1.391(2) . ?
C29 H29 0.9300 . ?
C30 H30 0.9300 . ?
C31 C36 1.395(2) . ?
C31 C32 1.401(2) . ?
C32 C33 1.384(2) . ?
C32 H32 0.9300 . ?
C33 C34 1.385(3) . ?
C33 H33 0.9300 . ?
C34 C35 1.388(3) . ?
C34 H34 0.9300 . ?
C35 C36 1.387(2) . ?
C35 H35 0.9300 . ?
C36 H36 0.9300 . ?
C37 C38 1.395(2) . ?
C37 C42 1.400(2) . ?
C38 C39 1.383(3) . ?
C38 H38 0.9300 . ?
C39 C40 1.387(3) . ?
C39 H39 0.9300 . ?
C40 C41 1.381(3) . ?
C40 H40 0.9300 . ?
C41 C42 1.385(3) . ?
C41 H41 0.9300 . ?
C42 H42 0.9300 . ?
C43 C48 1.390(2) . ?
C43 C44 1.391(2) . ?
C44 C45 1.384(2) . ?
C44 H44 0.9300 . ?
C45 C46 1.385(3) . ?
C45 H45 0.9300 . ?
C46 C47 1.380(3) . ?
C46 H46 0.9300 . ?
C47 C48 1.389(2) . ?
C47 H47 0.9300 . ?
C48 H48 0.9300 . ?
C49 C54 1.387(2) . ?
C49 C50 1.398(2) . ?
C50 C51 1.382(2) . ?
C50 H50 0.9300 . ?
C51 C52 1.387(3) . ?
C51 H51 0.9300 . ?
C52 C53 1.382(3) . ?
C52 H52 0.9300 . ?
C53 C54 1.391(2) . ?
C53 H53 0.9300 . ?
C54 H54 0.9300 . ?
C55 C56 1.392(2) . ?
C55 C60 1.400(2) . ?
C56 C57 1.389(2) . ?
C56 H56 0.9300 . ?
C57 C58 1.388(3) . ?
C57 H57 0.9300 . ?
C58 C59 1.387(3) . ?
C58 H58 0.9300 . ?
C59 C60 1.382(2) . ?
C59 H59 0.9300 . ?
C60 H60 0.9300 . ?
C61 C62 1.392(2) . ?
C61 C66 1.394(2) . ?
C62 C63 1.388(2) . ?
C62 H62 0.9300 . ?
C63 C64 1.389(3) . ?
C63 H63 0.9300 . ?
C64 C65 1.378(3) . ?
C64 H64 0.9300 . ?
C65 C66 1.386(3) . ?
C65 H65 0.9300 . ?
C66 H66 0.9300 . ?
C67 C72 1.391(2) . ?
C67 C68 1.399(3) . ?
C68 C69 1.384(3) . ?
C68 H68 0.9300 . ?
C69 C70 1.381(3) . ?
C69 H69 0.9300 . ?
C70 C71 1.375(3) . ?
C70 H70 0.9300 . ?
C71 C72 1.389(3) . ?
C71 H71 0.9300 . ?
C72 H72 0.9300 . ?
